data_7251083
loop_
_publ_author_name
'Yonezawa, Takeharu'
'Ito, Hajime'
'Jin, Mingoo'

_publ_section_title
;
 Systematic investigation of the effect of trialkylsilyl groups on the
 crystal structures of perfluorophenyl-substituted thiophene
;
_journal_issue 2
_journal_name_full CrystEngComm
_journal_page_first 390
_journal_page_last 395
_journal_paper_doi 10.1039/D5CE00898K
_journal_volume 28
_journal_year 2026
_chemical_formula_moiety 'C16 H17 F5 S Si'
_chemical_formula_sum 'C16 H17 F5 S Si'
_chemical_formula_weight 364.44
_space_group_crystal_system triclinic
_space_group_IT_number 2
_space_group_name_Hall '-P 1'
_space_group_name_H-M_alt 'P -1'
_atom_sites_solution_hydrogens geom
_atom_sites_solution_primary dual
_audit_creation_date 2025-05-16
_audit_creation_method
;
Olex2 1.2
(compiled 2018.05.29 svn.r3508 for OlexSys, GUI svn.r5506)
;
_audit_update_record
;
2025-09-12 deposited with the CCDC.	2025-10-21 downloaded from the CCDC.
;
_cell_angle_alpha 85.620(2)
_cell_angle_beta 80.227(3)
_cell_angle_gamma 61.642(4)
_cell_formula_units_Z 2
_cell_length_a 7.4530(3)
_cell_length_b 7.5747(2)
_cell_length_c 17.1723(5)
_cell_measurement_reflns_used 5610
_cell_measurement_temperature 153
_cell_measurement_theta_max 75.0650
_cell_measurement_theta_min 2.6090
_cell_volume 840.72(6)
_computing_cell_refinement 'CrysAlisPro 1.171.40.69a (Rigaku OD, 2020)'
_computing_data_collection 'CrysAlisPro 1.171.40.69a (Rigaku OD, 2020)'
_computing_data_reduction 'CrysAlisPro 1.171.40.69a (Rigaku OD, 2020)'
_computing_molecular_graphics 'Olex2 (Dolomanov et al., 2009)'
_computing_publication_material 'Olex2 (Dolomanov et al., 2009)'
_computing_structure_refinement 'ShelXL (Sheldrick, 2015)'
_computing_structure_solution 'ShelXT (Sheldrick, 2015)'
_diffrn_ambient_temperature 153
_diffrn_detector 'Hybrid Pixel Array Detector'
_diffrn_detector_area_resol_mean 10.0000
_diffrn_detector_type HyPix
_diffrn_measured_fraction_theta_full 0.998
_diffrn_measured_fraction_theta_max 0.952
_diffrn_measurement_details
;
List of Runs (angles in degrees, time in seconds):

  # Type    Start    End  Width  t~exp~   \w     \q     \k     \f   Frames
#--------------------------------------------------------------------------
  1  \w    -78.00 -53.00   0.50    0.05    --  -48.77 124.00 -68.00   50
  2  \w    -55.00 -30.00   0.50    0.15    -- -102.00  57.00 -30.00   50
  3  \w    -65.00 -30.00   0.50    0.15    -- -102.00  57.00 -60.00   70
  4  \w    -64.00 -32.00   0.50    0.15    -- -102.00  57.00-120.00   64
  5  \w   -111.00 -79.00   0.50    0.15    -- -102.00 124.00 -68.00   64
  6  \w   -121.00 -34.00   0.50    0.15    -- -102.00  77.00 -60.00  174
  7  \w    -93.00 -31.00   0.50    0.15    -- -102.00 147.00  95.00  124
  8  \w    -67.00 -41.00   0.50    0.05    --  -48.77 147.00  95.00   52
  9  \w    -57.00 -32.00   0.50    0.15    -- -102.00  57.00  90.00   50
 10  \w    -59.00 -31.00   0.50    0.15    -- -102.00  57.00 150.00   56
 11  \w    -62.00 -34.00   0.50    0.15    -- -102.00  57.00 120.00   56
 12  \w    -12.00  25.00   0.50    0.05    --  -48.77  19.00 120.00   74
 13  \w     66.00 118.00   0.50    0.05    --   48.77 147.00  95.00  104
 14  \w     76.00 129.00   0.50    0.15    --  102.75 147.00  95.00  106
 15  \w     92.00 171.00   0.50    0.15    --  102.75 125.00 150.00  158
 16  \w    102.00 127.00   0.50    0.15    --  102.75 124.00 -68.00   50
 17  \w    130.00 172.00   0.50    0.15    --  102.75  57.00 -90.00   84
 18  \w    143.00 170.00   0.50    0.15    --  102.75  37.00-120.00   54
 19  \w    102.00 131.00   0.50    0.15    --  102.75  37.00-120.00   58
 20  \w     32.00  57.00   0.50    0.15    --  102.75 -57.00  90.00   50
 21  \w     80.00 106.00   0.50    0.15    --  102.75 -99.00  90.00   52
 22  \w     79.00 114.00   0.50    0.15    --  102.75-147.00  46.00   70
 23  \w     70.00 100.00   0.50    0.05    --   48.77-147.00  46.00   60
 24  \w     47.00  74.00   0.50    0.15    --  102.75 -99.00  90.00   54
 25  \w     32.00  98.00   0.50    0.15    --  102.75 -99.00  60.00  132
 26  \w     33.00  63.00   0.50    0.15    --  102.75 -57.00 -60.00   60
 27  \w     31.00  64.00   0.50    0.05    --   48.77-124.00-148.00   66
 28  \w     47.00  96.00   0.50    0.15    --  102.75-124.00-148.00   98
 29  \w     80.00 105.00   0.50    0.15    --  102.75 -99.00-180.00   50
 30  \w    -23.00  15.00   0.50    0.05    --   48.77 -19.00 -60.00   76
 31  \w    -19.00  14.00   0.50    0.05    --   48.77 -19.00 -30.00   66
 32  \w    -20.00  16.00   0.50    0.05    --   48.77 -19.00-120.00   72
 33  \w    -19.00  18.00   0.50    0.05    --   48.77 -19.00-180.00   74
 34  \w    -92.00 -62.00   0.50    0.05    --  -48.77-147.00  46.00   60
 35  \w   -102.00 -76.00   0.50    0.05    --  -48.77-125.00 -30.00   52
 36  \w    -85.00 -60.00   0.50    0.15    -- -102.00-147.00  46.00   50
 37  \w   -150.00-110.00   0.50    0.15    -- -102.00 -37.00-120.00   80
 38  \w   -115.00 -90.00   0.50    0.05    --  -48.77-124.00-148.00   50
 39  \w   -168.00 -75.00   0.50    0.15    -- -102.00-125.00-120.00  186
 40  \w   -172.00 -94.00   0.50    0.15    -- -102.00 -19.00  90.00  156
 41  \w   -128.00-102.00   0.50    0.15    -- -102.00 147.00  95.00   52
 42  \w    -16.00  11.00   0.50    0.05    --   48.77 -19.00  90.00   54
;
_diffrn_measurement_device 'four-circle diffractometer'
_diffrn_measurement_device_type 'XtaLAB Synergy R, DW system, HyPix'
_diffrn_measurement_method '\w scans'
_diffrn_orient_matrix_type 'CrysAlisPro convention (1999,Acta A55,543-557)'
_diffrn_orient_matrix_UB_11 -0.0615499000
_diffrn_orient_matrix_UB_12 0.2115726000
_diffrn_orient_matrix_UB_13 0.0290312000
_diffrn_orient_matrix_UB_21 -0.0365800000
_diffrn_orient_matrix_UB_22 -0.0646048000
_diffrn_orient_matrix_UB_23 0.0859763000
_diffrn_orient_matrix_UB_31 0.2266163000
_diffrn_orient_matrix_UB_32 -0.0669314000
_diffrn_orient_matrix_UB_33 0.0072413000
_diffrn_radiation_monochromator mirror
_diffrn_radiation_probe x-ray
_diffrn_radiation_type CuK\a
_diffrn_radiation_wavelength 1.54184
_diffrn_reflns_av_R_equivalents 0.0357
_diffrn_reflns_av_unetI/netI 0.0400
_diffrn_reflns_Laue_measured_fraction_full 0.998
_diffrn_reflns_Laue_measured_fraction_max 0.952
_diffrn_reflns_limit_h_max 9
_diffrn_reflns_limit_h_min -7
_diffrn_reflns_limit_k_max 9
_diffrn_reflns_limit_k_min -9
_diffrn_reflns_limit_l_max 21
_diffrn_reflns_limit_l_min -21
_diffrn_reflns_number 9913
_diffrn_reflns_point_group_measured_fraction_full 0.998
_diffrn_reflns_point_group_measured_fraction_max 0.952
_diffrn_reflns_theta_full 67.684
_diffrn_reflns_theta_max 75.984
_diffrn_reflns_theta_min 2.611
_diffrn_source 'Rotating-anode X-ray tube'
_diffrn_source_type 'Rigaku (Cu) X-ray Source'
_exptl_absorpt_coefficient_mu 2.826
_exptl_absorpt_correction_T_max 1.00000
_exptl_absorpt_correction_T_min 0.88290
_exptl_absorpt_correction_type multi-scan
_exptl_absorpt_process_details
;
CrysAlisPro 1.171.40.69a (Rigaku Oxford Diffraction, 2020)
Empirical absorption correction using spherical harmonics,
 implemented in SCALE3 ABSPACK scaling algorithm.
;
_exptl_crystal_colour 'clear light colourless'
_exptl_crystal_colour_lustre clear
_exptl_crystal_colour_modifier light
_exptl_crystal_colour_primary colourless
_exptl_crystal_density_diffrn 1.440
_exptl_crystal_description block
_exptl_crystal_F_000 376
_exptl_crystal_size_max 0.05
_exptl_crystal_size_mid 0.05
_exptl_crystal_size_min 0.05
_refine_diff_density_max 0.318
_refine_diff_density_min -0.487
_refine_diff_density_rms 0.066
_refine_ls_extinction_method none
_refine_ls_goodness_of_fit_ref 1.126
_refine_ls_hydrogen_treatment constr
_refine_ls_matrix_type full
_refine_ls_number_parameters 213
_refine_ls_number_reflns 3349
_refine_ls_number_restraints 0
_refine_ls_restrained_S_all 1.126
_refine_ls_R_factor_all 0.0442
_refine_ls_R_factor_gt 0.0391
_refine_ls_shift/su_max 0.002
_refine_ls_shift/su_mean 0.000
_refine_ls_structure_factor_coef Fsqd
_refine_ls_weighting_details 'w=1/[\s^2^(Fo^2^)+(0.0585P)^2^+0.2922P] where P=(Fo^2^+2Fc^2^)/3'
_refine_ls_weighting_scheme calc
_refine_ls_wR_factor_gt 0.1131
_refine_ls_wR_factor_ref 0.1165
_reflns_Friedel_coverage 0.000
_reflns_number_gt 2896
_reflns_number_total 3349
_reflns_threshold_expression 'I > 2\s(I)'
_cod_data_source_file d5ce00898k2.cif
_cod_data_source_block yne-095-150k
_cod_depositor_comments 'Adding full bibliography for 7251080--7251083.cif.'
_cod_database_code 7251083
_shelx_shelxl_version_number 2018/3
_chemical_oxdiff_formula 'C H F S Si'
_shelx_space_group_comment
;
The symmetry employed for this shelxl refinement is uniquely defined
by the following loop, which should always be used as a source of
symmetry information in preference to the above space-group names.
They are only intended as comments.
;
_shelx_estimated_absorpt_t_max 0.872
_shelx_estimated_absorpt_t_min 0.872
_diffrn_oxdiff_digest_frames
;
0179be2a2228a35dbcba296cdeacad868500050912a
;
_reflns_odcompleteness_completeness 99.90
_reflns_odcompleteness_iscentric 1
_reflns_odcompleteness_theta 66.97
_olex2_refinement_description
;
1. Fixed Uiso
 At 1.2 times of:
  All C(H) groups
 At 1.5 times of:
  All C(H,H,H) groups
2.a Aromatic/amide H refined with riding coordinates:
 C00G(H00G), C00I(H00I)
2.b Idealised Me refined as rotating group:
 C00J(H00A,H00B,H00C), C00K(H00D,H00E,H00F), C00L(H00H,H00J,H00K), C00M(H00L,
 H00M,H00N), C00N(H00O,H00P,H00Q)
;
_olex2_submission_special_instructions 'No special instructions were received'
_oxdiff_exptl_absorpt_empirical_details
;
Empirical correction (ABSPACK) includes:
- Absorption correction using spherical harmonics
- Frame scaling
;
_oxdiff_exptl_absorpt_empirical_full_max 1.355
_oxdiff_exptl_absorpt_empirical_full_min 0.747

loop_
_space_group_symop_operation_xyz
'x, y, z'
'-x, -y, -z'

loop_
_atom_site_label
_atom_site_type_symbol
_atom_site_fract_x
_atom_site_fract_y
_atom_site_fract_z
_atom_site_U_iso_or_equiv
_atom_site_adp_type
_atom_site_occupancy
_atom_site_site_symmetry_order
_atom_site_calc_flag
_atom_site_refinement_flags_posn
_atom_site_refinement_flags_adp
_atom_site_refinement_flags_occupancy
_atom_site_disorder_assembly
_atom_site_disorder_group
S001 S 0.67409(7) 0.28114(7) 0.64809(3) 0.02843(15) Uani 1 1 d . . . . .
Si02 Si 0.51241(8) 0.25218(8) 0.82819(3) 0.02855(16) Uani 1 1 d . . . . .
F003 F 0.67294(19) 0.84720(17) 0.53247(7) 0.0360(3) Uani 1 1 d . . . . .
F004 F 0.9637(2) 0.2017(2) 0.34128(8) 0.0426(3) Uani 1 1 d . . . . .
F005 F 0.8023(2) 0.18249(18) 0.49027(7) 0.0381(3) Uani 1 1 d . . . . .
F006 F 0.9654(2) 0.5460(2) 0.28370(7) 0.0435(3) Uani 1 1 d . . . . .
F007 F 0.8135(2) 0.8676(2) 0.38137(8) 0.0433(3) Uani 1 1 d . . . . .
C008 C 0.7259(3) 0.5146(3) 0.51938(11) 0.0250(4) Uani 1 1 d . . . . .
C009 C 0.5410(3) 0.3946(3) 0.73703(12) 0.0281(4) Uani 1 1 d . . . . .
C00A C 0.7348(3) 0.6864(3) 0.48704(12) 0.0284(4) Uani 1 1 d . . . . .
C00B C 0.6408(3) 0.5053(3) 0.60249(12) 0.0269(4) Uani 1 1 d . . . . .
C00C C 0.8050(3) 0.3540(3) 0.46624(12) 0.0282(4) Uani 1 1 d . . . . .
C00D C 0.8889(3) 0.5356(3) 0.35911(12) 0.0326(4) Uani 1 1 d . . . . .
C00E C 0.8116(3) 0.6978(3) 0.40894(13) 0.0313(4) Uani 1 1 d . . . . .
C00F C 0.8864(3) 0.3622(3) 0.38857(12) 0.0315(4) Uani 1 1 d . . . . .
C00G C 0.4723(3) 0.5976(3) 0.73070(13) 0.0342(4) Uani 1 1 d . . . . .
H00G H 0.393483 0.688415 0.773386 0.041 Uiso 1 1 calc R . . . .
C00H C 0.7402(3) 0.1793(4) 0.88231(12) 0.0349(5) Uani 1 1 d . . . . .
C00I C 0.5291(3) 0.6594(3) 0.65522(13) 0.0335(4) Uani 1 1 d . . . . .
H00I H 0.492949 0.795282 0.642354 0.040 Uiso 1 1 calc R . . . .
C00J C 0.2651(3) 0.4220(4) 0.89074(14) 0.0423(5) Uani 1 1 d . . . . .
H00A H 0.150692 0.464668 0.860668 0.063 Uiso 1 1 calc GR . . . .
H00B H 0.272462 0.540115 0.906130 0.063 Uiso 1 1 calc GR . . . .
H00C H 0.242433 0.350422 0.938223 0.063 Uiso 1 1 calc GR . . . .
C00K C 0.5044(4) 0.0241(4) 0.79874(15) 0.0445(5) Uani 1 1 d . . . . .
H00D H 0.486217 -0.049907 0.846141 0.067 Uiso 1 1 calc GR . . . .
H00E H 0.633857 -0.061795 0.765093 0.067 Uiso 1 1 calc GR . . . .
H00F H 0.388785 0.064426 0.769528 0.067 Uiso 1 1 calc GR . . . .
C00L C 0.7521(4) 0.3681(4) 0.90067(15) 0.0479(6) Uani 1 1 d . . . . .
H00H H 0.777330 0.431676 0.851121 0.072 Uiso 1 1 calc GR . . . .
H00J H 0.864983 0.331107 0.931011 0.072 Uiso 1 1 calc GR . . . .
H00K H 0.621575 0.462210 0.931623 0.072 Uiso 1 1 calc GR . . . .
C00M C 0.9419(4) 0.0366(4) 0.83178(15) 0.0473(6) Uani 1 1 d . . . . .
H00L H 0.935450 -0.084540 0.819836 0.071 Uiso 1 1 calc GR . . . .
H00M H 1.057218 -0.000196 0.860745 0.071 Uiso 1 1 calc GR . . . .
H00N H 0.962247 0.103136 0.782374 0.071 Uiso 1 1 calc GR . . . .
C00N C 0.7104(4) 0.0756(5) 0.96006(15) 0.0544(7) Uani 1 1 d . . . . .
H00O H 0.580450 0.166147 0.992328 0.082 Uiso 1 1 calc GR . . . .
H00P H 0.825335 0.041513 0.988910 0.082 Uiso 1 1 calc GR . . . .
H00Q H 0.706403 -0.047177 0.948605 0.082 Uiso 1 1 calc GR . . . .

loop_
_atom_site_aniso_label
_atom_site_aniso_U_11
_atom_site_aniso_U_22
_atom_site_aniso_U_33
_atom_site_aniso_U_23
_atom_site_aniso_U_13
_atom_site_aniso_U_12
S001 0.0344(3) 0.0253(2) 0.0255(3) 0.00070(17) -0.00390(19) -0.0142(2)
Si02 0.0321(3) 0.0357(3) 0.0242(3) 0.0010(2) -0.0046(2) -0.0210(2)
F003 0.0446(7) 0.0280(6) 0.0390(7) -0.0011(5) -0.0044(5) -0.0204(5)
F004 0.0493(8) 0.0402(7) 0.0313(7) -0.0085(5) 0.0001(5) -0.0162(6)
F005 0.0547(8) 0.0272(6) 0.0322(6) -0.0020(5) -0.0026(5) -0.0200(6)
F006 0.0442(7) 0.0581(8) 0.0267(6) 0.0058(6) -0.0005(5) -0.0252(6)
F007 0.0490(8) 0.0399(7) 0.0445(8) 0.0122(6) -0.0045(6) -0.0263(6)
C008 0.0231(9) 0.0257(9) 0.0257(9) 0.0010(7) -0.0072(7) -0.0102(7)
C009 0.0296(10) 0.0309(10) 0.0266(10) -0.0001(7) -0.0065(7) -0.0158(8)
C00A 0.0268(9) 0.0283(9) 0.0305(10) -0.0011(8) -0.0069(8) -0.0122(8)
C00B 0.0276(9) 0.0276(9) 0.0275(10) 0.0026(7) -0.0081(7) -0.0138(8)
C00C 0.0305(10) 0.0273(9) 0.0277(10) 0.0024(8) -0.0079(8) -0.0135(8)
C00D 0.0260(10) 0.0436(12) 0.0252(10) 0.0049(8) -0.0038(8) -0.0146(9)
C00E 0.0285(10) 0.0328(10) 0.0351(11) 0.0094(8) -0.0084(8) -0.0167(8)
C00F 0.0297(10) 0.0337(10) 0.0277(10) -0.0048(8) -0.0048(8) -0.0113(8)
C00G 0.0395(11) 0.0346(11) 0.0292(10) -0.0032(8) -0.0027(9) -0.0182(9)
C00H 0.0335(11) 0.0512(13) 0.0252(10) 0.0046(9) -0.0051(8) -0.0246(10)
C00I 0.0404(11) 0.0255(9) 0.0316(11) -0.0010(8) -0.0042(9) -0.0135(9)
C00J 0.0358(11) 0.0585(14) 0.0338(11) 0.0001(10) -0.0016(9) -0.0242(11)
C00K 0.0602(15) 0.0452(13) 0.0431(13) 0.0047(10) -0.0117(11) -0.0362(12)
C00L 0.0498(14) 0.0711(17) 0.0384(13) -0.0083(12) -0.0062(10) -0.0399(13)
C00M 0.0329(11) 0.0596(15) 0.0404(13) 0.0008(11) -0.0069(10) -0.0141(11)
C00N 0.0501(14) 0.087(2) 0.0345(13) 0.0217(13) -0.0144(11) -0.0398(15)

loop_
_atom_type_symbol
_atom_type_description
_atom_type_scat_dispersion_real
_atom_type_scat_dispersion_imag
_atom_type_scat_source
C C 0.0181 0.0091 'International Tables Vol C Tables 4.2.6.8 and 6.1.1.4'
H H 0.0000 0.0000 'International Tables Vol C Tables 4.2.6.8 and 6.1.1.4'
F F 0.0727 0.0534 'International Tables Vol C Tables 4.2.6.8 and 6.1.1.4'
S S 0.3331 0.5567 'International Tables Vol C Tables 4.2.6.8 and 6.1.1.4'
Si Si 0.2541 0.3302 'International Tables Vol C Tables 4.2.6.8 and 6.1.1.4'

loop_
_geom_angle_atom_site_label_1
_geom_angle_atom_site_label_2
_geom_angle_atom_site_label_3
_geom_angle
_geom_angle_site_symmetry_1
_geom_angle_site_symmetry_3
_geom_angle_publ_flag
C009 S001 C00B 93.41(10) . . ?
C009 Si02 C00H 108.83(9) . . ?
C00J Si02 C009 107.24(10) . . ?
C00J Si02 C00H 110.69(10) . . ?
C00K Si02 C009 108.82(10) . . ?
C00K Si02 C00H 110.64(11) . . ?
C00K Si02 C00J 110.53(12) . . ?
C00A C008 C00B 122.22(17) . . ?
C00C C008 C00A 114.54(18) . . ?
C00C C008 C00B 123.25(18) . . ?
S001 C009 Si02 123.16(11) . . ?
C00G C009 S001 109.59(15) . . ?
C00G C009 Si02 127.16(16) . . ?
F003 C00A C008 120.49(18) . . ?
F003 C00A C00E 116.76(18) . . ?
C00E C00A C008 122.72(19) . . ?
C008 C00B S001 122.37(15) . . ?
C00I C00B S001 109.51(15) . . ?
C00I C00B C008 128.12(18) . . ?
F005 C00C C008 119.87(18) . . ?
F005 C00C C00F 116.93(17) . . ?
C00F C00C C008 123.19(19) . . ?
F006 C00D C00E 120.6(2) . . ?
F006 C00D C00F 120.7(2) . . ?
C00E C00D C00F 118.73(19) . . ?
F007 C00E C00A 119.80(19) . . ?
F007 C00E C00D 119.57(19) . . ?
C00D C00E C00A 120.62(19) . . ?
F004 C00F C00C 120.20(19) . . ?
F004 C00F C00D 119.62(19) . . ?
C00D C00F C00C 120.17(19) . . ?
C009 C00G C00I 114.03(19) . . ?
C00L C00H Si02 109.58(16) . . ?
C00L C00H C00N 109.1(2) . . ?
C00M C00H Si02 110.61(15) . . ?
C00M C00H C00L 109.00(19) . . ?
C00M C00H C00N 109.3(2) . . ?
C00N C00H Si02 109.22(15) . . ?
C00B C00I C00G 113.45(19) . . ?

loop_
_geom_bond_atom_site_label_1
_geom_bond_atom_site_label_2
_geom_bond_distance
_geom_bond_site_symmetry_2
_geom_bond_publ_flag
S001 C009 1.712(2) . ?
S001 C00B 1.738(2) . ?
Si02 C009 1.873(2) . ?
Si02 C00H 1.902(2) . ?
Si02 C00J 1.869(2) . ?
Si02 C00K 1.867(2) . ?
F003 C00A 1.340(2) . ?
F004 C00F 1.340(2) . ?
F005 C00C 1.341(2) . ?
F006 C00D 1.336(2) . ?
F007 C00E 1.342(2) . ?
C008 C00A 1.402(3) . ?
C008 C00B 1.471(3) . ?
C008 C00C 1.402(3) . ?
C009 C00G 1.372(3) . ?
C00A C00E 1.379(3) . ?
C00B C00I 1.363(3) . ?
C00C C00F 1.378(3) . ?
C00D C00E 1.376(3) . ?
C00D C00F 1.378(3) . ?
C00G C00I 1.410(3) . ?
C00H C00L 1.534(3) . ?
C00H C00M 1.529(3) . ?
C00H C00N 1.534(3) . ?
